data_7135140
loop_
_publ_author_name
'Palui, Prasenjit'
'Bollenbeck, Matthias'
'Langellotti, Vincenzo'
'Schnakenburg, Gregor'
'Gomila, Rosa M.'
'Frontera, Antonio'
'Bismuto, Alessandro'

_publ_section_title
;
 Synthesis and reactivity of a small distibacycle featuring an Au-Sb
 bimetallic linkage.
;
_journal_issue 97
_journal_name_full 'Chemical communications (Cambridge, England)'
_journal_page_first 19309
_journal_page_last 19312
_journal_paper_doi 10.1039/d5cc04941e
_journal_volume 61
_journal_year 2025
_chemical_formula_moiety '2(C51 H107 Au Cl N Sb2 Si9), C4 H10 O'
_chemical_formula_sum 'C106 H224 Au2 Cl2 N2 O Sb4 Si18'
_chemical_formula_weight 3000.31
_chemical_name_systematic MBO80-2
_space_group_crystal_system monoclinic
_space_group_IT_number 14
_space_group_name_Hall '-P 2yn'
_space_group_name_H-M_alt 'P 1 21/n 1'
_atom_sites_solution_hydrogens geom
_atom_sites_solution_primary dual
_audit_creation_date 2024-08-27
_audit_creation_method
;
Olex2 1.5
(compiled 2023.03.06 svn.rbb2c1857 for OlexSys, GUI svn.r6748)
;
_audit_update_record
;
2025-08-13 deposited with the CCDC.	2025-11-03 downloaded from the CCDC.
;
_cell_angle_alpha 90
_cell_angle_beta 109.1800(10)
_cell_angle_gamma 90
_cell_formula_units_Z 2
_cell_length_a 12.5283(3)
_cell_length_b 36.1287(8)
_cell_length_c 17.2150(4)
_cell_measurement_reflns_used 9988
_cell_measurement_temperature 104.00
_cell_measurement_theta_max 28.610
_cell_measurement_theta_min 2.413
_cell_volume 7359.5(3)
_computing_cell_refinement 'SAINT V8.40B (?, 2016)'
_computing_data_reduction 'SAINT V8.40B (?, 2016)'
_computing_molecular_graphics 'Olex2 1.5 (Dolomanov et al., 2009)'
_computing_publication_material 'Olex2 1.5 (Dolomanov et al., 2009)'
_computing_structure_refinement 'XL  (Sheldrick, 2008)'
_computing_structure_solution 'SHELXT 2018/2 (Sheldrick, 2018)'
_diffrn_ambient_temperature 104.00
_diffrn_detector 'Bruker Photon100 detector'
_diffrn_detector_area_resol_mean 7.9
_diffrn_detector_type 'CMOS area detector'
_diffrn_measured_fraction_theta_full 0.999
_diffrn_measured_fraction_theta_max 0.999
_diffrn_measurement_device 'three-circle diffractometer'
_diffrn_measurement_device_type 'Bruker D8 Venture'
_diffrn_measurement_method '\w and \f scans'
_diffrn_radiation_monochromator 'mirror optics'
_diffrn_radiation_probe x-ray
_diffrn_radiation_type MoK\a
_diffrn_radiation_wavelength 0.71073
_diffrn_reflns_av_R_equivalents 0.0936
_diffrn_reflns_av_unetI/netI 0.0626
_diffrn_reflns_Laue_measured_fraction_full 0.999
_diffrn_reflns_Laue_measured_fraction_max 0.999
_diffrn_reflns_limit_h_max 16
_diffrn_reflns_limit_h_min -16
_diffrn_reflns_limit_k_max 46
_diffrn_reflns_limit_k_min -46
_diffrn_reflns_limit_l_max 21
_diffrn_reflns_limit_l_min -21
_diffrn_reflns_number 99734
_diffrn_reflns_point_group_measured_fraction_full 0.999
_diffrn_reflns_point_group_measured_fraction_max 0.999
_diffrn_reflns_theta_full 25.242
_diffrn_reflns_theta_max 27.000
_diffrn_reflns_theta_min 1.853
_diffrn_source 'microfocus sealed X-ray tube'
_diffrn_source_current 1.0
_diffrn_source_power 0.05
_diffrn_source_type 'Incoatec I\ms'
_diffrn_source_voltage 50.0
_exptl_absorpt_coefficient_mu 2.931
_exptl_absorpt_correction_T_max 0.7461
_exptl_absorpt_correction_T_min 0.6217
_exptl_absorpt_correction_type multi-scan
_exptl_absorpt_process_details
;
SADABS-2016/2 (Bruker,2016/2) was used for absorption correction.
wR2(int) was 0.1151 before and 0.0757 after correction.
The Ratio of minimum to maximum transmission is 0.8333.
The \l/2 correction factor is Not present.
;
_exptl_crystal_colour red
_exptl_crystal_colour_primary red
_exptl_crystal_density_diffrn 1.354
_exptl_crystal_description plate
_exptl_crystal_F_000 3060
_exptl_crystal_size_max 0.24
_exptl_crystal_size_mid 0.1
_exptl_crystal_size_min 0.04
_refine_diff_density_max 0.923
_refine_diff_density_min -0.739
_refine_diff_density_rms 0.128
_refine_ls_extinction_coef 0.00011(3)
_refine_ls_extinction_expression Fc^*^=kFc[1+0.001xFc^2^\l^3^/sin(2\q)]^-1/4^
_refine_ls_extinction_method 'SHELXL-2019/1 (Sheldrick 2019)'
_refine_ls_goodness_of_fit_ref 1.033
_refine_ls_hydrogen_treatment constr
_refine_ls_matrix_type full
_refine_ls_number_parameters 673
_refine_ls_number_reflns 16043
_refine_ls_number_restraints 63
_refine_ls_restrained_S_all 1.033
_refine_ls_R_factor_all 0.0538
_refine_ls_R_factor_gt 0.0394
_refine_ls_shift/su_max 0.003
_refine_ls_shift/su_mean 0.000
_refine_ls_structure_factor_coef Fsqd
_refine_ls_weighting_details 'w=1/[\s^2^(Fo^2^)+(0.0179P)^2^+10.8044P] where P=(Fo^2^+2Fc^2^)/3'
_refine_ls_weighting_scheme calc
_refine_ls_wR_factor_gt 0.0767
_refine_ls_wR_factor_ref 0.0831
_reflns_Friedel_coverage 0.000
_reflns_number_gt 13073
_reflns_number_total 16043
_reflns_threshold_expression 'I > 2\s(I)'
_cod_data_source_file d5cc04941e2.cif
_cod_data_source_block 2b
_cod_depositor_comments 'Adding full bibliography for 7135139--7135140.cif.'
_cod_database_code 7135140
_shelx_shelxl_version_number 2019/1
_shelx_space_group_comment
;
The symmetry employed for this shelxl refinement is uniquely defined
by the following loop, which should always be used as a source of
symmetry information in preference to the above space-group names.
They are only intended as comments.
;
_shelx_estimated_absorpt_t_max 0.892
_shelx_estimated_absorpt_t_min 0.540
_olex2_refinement_description
;
1. Fixed Uiso
 At 1.2 times of:
  All C(H) groups, All C(H,H) groups
 At 1.5 times of:
  All C(H,H,H) groups
2. Restrained distances
 O-C54
 1.41 with sigma of 0.02
 O-C53
 1.42 with sigma of 0.02
 C55-C54
 1.48 with sigma of 0.02
 C53-C52
 1.5 with sigma of 0.02
 O-C55 = O-C52
 2.37 with sigma of 0.04
3. Rigid body (RIGU) restrains
 C01V, C3A, C4, C14, C15, C16, C17, C48, C56
 with sigma for 1-2 distances of 0.001 and sigma for 1-3 distances of 0.001
4. Others
 Sof(C01V)=Sof(H01A)=Sof(H01B)=Sof(H01C)=Sof(C3A)=Sof(H3AA)=Sof(H3AB)=
 Sof(H3AC)=Sof(C56)=Sof(H56A)=Sof(H56B)=Sof(H56C)=1-FVAR(1)
 Sof(C15)=Sof(H15A)=Sof(H15B)=Sof(H15C)=Sof(C16)=Sof(H16A)=Sof(H16B)=Sof(H16C)=
 Sof(C17)=Sof(H17A)=Sof(H17B)=Sof(H17C)=FVAR(1)
 Fixed Sof: O(0.5) C52(0.5) H52A(0.5) H52B(0.5) H52C(0.5) C53(0.5) H53A(0.5)
 H53B(0.5) C54(0.5) H54A(0.5) H54B(0.5) C55(0.5) H55A(0.5) H55B(0.5) H55C(0.5)
5.a Ternary CH refined with riding coordinates:
 C7(H7), C18(H18), C31(H31), C42(H42)
5.b Secondary CH2 refined with riding coordinates:
 C53(H53A,H53B), C54(H54A,H54B)
5.c Aromatic/amide H refined with riding coordinates:
 C3(H3), C5(H5), C27(H27), C29(H29)
5.d Idealised Me refined as rotating group:
 C01V(H01A,H01B,H01C), C3A(H3AA,H3AB,H3AC), C8(H8A,H8B,H8C), C9(H9A,H9B,H9C),
 C10(H10A,H10B,H10C), C11(H11A,H11B,H11C), C12(H12A,H12B,H12C), C13(H13A,H13B,
 H13C), C15(H15A,H15B,H15C), C16(H16A,H16B,H16C), C17(H17A,H17B,H17C), C19(H19A,
 H19B,H19C), C20(H20A,H20B,H20C), C21(H21A,H21B,H21C), C22(H22A,H22B,H22C),
 C23(H23A,H23B,H23C), C24(H24A,H24B,H24C), C32(H32A,H32B,H32C), C33(H33A,H33B,
 H33C), C34(H34A,H34B,H34C), C35(H35A,H35B,H35C), C36(H36A,H36B,H36C), C37(H37A,
 H37B,H37C), C39(H39A,H39B,H39C), C40(H40A,H40B,H40C), C41(H41A,H41B,H41C),
 C43(H43A,H43B,H43C), C44(H44A,H44B,H44C), C45(H45A,H45B,H45C), C46(H46A,H46B,
 H46C), C47(H47A,H47B,H47C), C48(H48A,H48B,H48C), C49(H49A,H49B,H49C), C50(H50A,
 H50B,H50C), C51(H51A,H51B,H51C), C56(H56A,H56B,H56C), C52(H52A,H52B,H52C),
 C55(H55A,H55B,H55C)
;
_olex2_submission_special_instructions 'No special instructions were received'

loop_
_space_group_symop_operation_xyz
'x, y, z'
'-x+1/2, y+1/2, -z+1/2'
'-x, -y, -z'
'x-1/2, -y-1/2, z-1/2'

loop_
_atom_site_label
_atom_site_type_symbol
_atom_site_fract_x
_atom_site_fract_y
_atom_site_fract_z
_atom_site_U_iso_or_equiv
_atom_site_adp_type
_atom_site_occupancy
_atom_site_site_symmetry_order
_atom_site_calc_flag
_atom_site_refinement_flags_posn
_atom_site_refinement_flags_adp
_atom_site_refinement_flags_occupancy
_atom_site_disorder_assembly
_atom_site_disorder_group
Au Au 0.16767(2) 0.61228(2) 0.59866(2) 0.01633(5) Uani 1 1 d . . . . .
Sb1 Sb -0.01225(3) 0.58333(2) 0.48631(2) 0.01935(8) Uani 1 1 d . . . . .
Sb2 Sb 0.07090(2) 0.66081(2) 0.47902(2) 0.01709(7) Uani 1 1 d . . . . .
Cl Cl -0.10881(11) 0.57899(4) 0.58424(8) 0.0349(3) Uani 1 1 d . . . . .
Si1 Si -0.21086(11) 0.65074(4) 0.41355(9) 0.0290(3) Uani 1 1 d . . . . .
Si9 Si 0.02399(12) 0.61859(4) 0.81736(9) 0.0298(3) Uani 1 1 d . . . . .
Si2 Si 0.16495(11) 0.68963(4) 0.78446(8) 0.0238(3) Uani 1 1 d . . . . .
Si3 Si 0.38041(11) 0.51117(3) 0.66533(8) 0.0212(3) Uani 1 1 d . . . . .
Si4 Si 0.55549(11) 0.58067(4) 0.68760(9) 0.0246(3) Uani 1 1 d . . . . .
Si5 Si -0.05463(12) 0.60082(4) 0.20419(8) 0.0291(3) Uani 1 1 d . . . . .
Si6 Si 0.17870(13) 0.56449(4) 0.32400(9) 0.0277(3) Uani 1 1 d . . . . .
Si7 Si 0.17723(13) 0.76746(4) 0.45001(9) 0.0313(3) Uani 1 1 d . . . . .
Si8 Si 0.41367(12) 0.72004(4) 0.51504(8) 0.0266(3) Uani 1 1 d . . . . .
N N -0.0785(3) 0.63080(10) 0.4273(2) 0.0198(8) Uani 1 1 d . . . . .
C1 C 0.2649(4) 0.60075(11) 0.7198(3) 0.0162(9) Uani 1 1 d . . . . .
C01V C 0.4430(12) 0.6039(3) 1.0382(7) 0.0440(19) Uani 0.487(6) 1 d . . P A 2
H01A H 0.496106 0.597910 1.092783 0.066 Uiso 0.487(6) 1 calc R U P A 2
H01B H 0.366431 0.596672 1.035503 0.066 Uiso 0.487(6) 1 calc R U P A 2
H01C H 0.445037 0.630545 1.028433 0.066 Uiso 0.487(6) 1 calc R U P A 2
C2 C 0.2327(4) 0.61587(11) 0.7846(3) 0.0197(9) Uani 1 1 d . . . . .
C3 C 0.3006(4) 0.61044(12) 0.8662(3) 0.0242(10) Uani 1 1 d . . . . .
H3 H 0.279004 0.621501 0.908881 0.029 Uiso 1 1 calc R U . . .
C3A C 0.5074(11) 0.5447(3) 0.9948(7) 0.0385(19) Uani 0.487(6) 1 d . . P A 2
H3AA H 0.544719 0.536108 0.956241 0.058 Uiso 0.487(6) 1 calc R U P A 2
H3AB H 0.439865 0.529699 0.988325 0.058 Uiso 0.487(6) 1 calc R U P A 2
H3AC H 0.559467 0.542358 1.051239 0.058 Uiso 0.487(6) 1 calc R U P A 2
C4 C 0.3992(4) 0.58920(13) 0.8869(3) 0.0287(10) Uani 1 1 d . . . . .
C5 C 0.4285(4) 0.57405(12) 0.8229(3) 0.0231(10) Uani 1 1 d . . . . .
H5 H 0.495261 0.559502 0.835791 0.028 Uiso 1 1 calc R U . . .
C6 C 0.3648(4) 0.57913(11) 0.7406(3) 0.0173(9) Uani 1 1 d . . . . .
C7 C 0.1266(4) 0.63878(12) 0.7695(3) 0.0212(10) Uani 1 1 d . . . . .
H7 H 0.086619 0.636408 0.708992 0.025 Uiso 1 1 calc R U . . .
C8 C 0.0299(5) 0.56708(14) 0.8108(3) 0.0386(13) Uani 1 1 d . . . . .
H8A H 0.016563 0.559736 0.753629 0.058 Uiso 1 1 calc R U . . .
H8B H -0.028237 0.556124 0.830302 0.058 Uiso 1 1 calc R U . . .
H8C H 0.104588 0.558358 0.845192 0.058 Uiso 1 1 calc R U . . .
C9 C -0.1220(5) 0.63616(17) 0.7613(4) 0.0462(16) Uani 1 1 d . . . . .
H9A H -0.144627 0.628392 0.703579 0.069 Uiso 1 1 calc R U . . .
H9B H -0.122521 0.663247 0.764182 0.069 Uiso 1 1 calc R U . . .
H9C H -0.175077 0.626022 0.786737 0.069 Uiso 1 1 calc R U . . .
C10 C 0.0536(5) 0.63111(18) 0.9282(3) 0.0472(16) Uani 1 1 d . . . . .
H10A H 0.129471 0.622614 0.960606 0.071 Uiso 1 1 calc R U . . .
H10B H -0.002341 0.619221 0.948647 0.071 Uiso 1 1 calc R U . . .
H10C H 0.049082 0.658032 0.933405 0.071 Uiso 1 1 calc R U . . .
C11 C 0.2566(5) 0.70145(14) 0.7224(3) 0.0333(12) Uani 1 1 d . . . . .
H11A H 0.322927 0.685220 0.738069 0.050 Uiso 1 1 calc R U . . .
H11B H 0.281049 0.727283 0.732560 0.050 Uiso 1 1 calc R U . . .
H11C H 0.214105 0.698091 0.663914 0.050 Uiso 1 1 calc R U . . .
C12 C 0.0348(5) 0.71834(15) 0.7468(4) 0.0496(17) Uani 1 1 d . . . . .
H12A H -0.011275 0.709869 0.691986 0.074 Uiso 1 1 calc R U . . .
H12B H 0.055769 0.744313 0.743974 0.074 Uiso 1 1 calc R U . . .
H12C H -0.008516 0.715955 0.784706 0.074 Uiso 1 1 calc R U . . .
C13 C 0.2422(5) 0.70271(14) 0.8935(3) 0.0343(12) Uani 1 1 d . . . . .
H13A H 0.308425 0.686692 0.915575 0.051 Uiso 1 1 calc R U . . .
H13B H 0.192014 0.699726 0.926357 0.051 Uiso 1 1 calc R U . . .
H13C H 0.266677 0.728564 0.895781 0.051 Uiso 1 1 calc R U . . .
C14 C 0.4740(5) 0.58434(15) 0.9774(3) 0.0389(10) Uani 1 1 d . . . . .
C15 C 0.5658(10) 0.5581(3) 0.9909(6) 0.0392(18) Uani 0.513(6) 1 d . . P A 1
H15A H 0.624618 0.568859 0.971778 0.059 Uiso 0.513(6) 1 calc R U P A 1
H15B H 0.537309 0.535330 0.960335 0.059 Uiso 0.513(6) 1 calc R U P A 1
H15C H 0.597673 0.552516 1.049731 0.059 Uiso 0.513(6) 1 calc R U P A 1
C16 C 0.3868(10) 0.5646(3) 1.0219(6) 0.0439(19) Uani 0.513(6) 1 d . . P A 1
H16A H 0.364503 0.540033 0.998161 0.066 Uiso 0.513(6) 1 calc R U P A 1
H16B H 0.319392 0.580088 1.012150 0.066 Uiso 0.513(6) 1 calc R U P A 1
H16C H 0.425858 0.562339 1.081182 0.066 Uiso 0.513(6) 1 calc R U P A 1
C17 C 0.5028(11) 0.6202(3) 1.0194(7) 0.0429(19) Uani 0.513(6) 1 d . . P A 1
H17A H 0.551809 0.616280 1.076226 0.064 Uiso 0.513(6) 1 calc R U P A 1
H17B H 0.433489 0.632826 1.019270 0.064 Uiso 0.513(6) 1 calc R U P A 1
H17C H 0.542443 0.635566 0.990547 0.064 Uiso 0.513(6) 1 calc R U P A 1
C18 C 0.4084(4) 0.56278(11) 0.6756(3) 0.0172(9) Uani 1 1 d . . . . .
H18 H 0.358763 0.573542 0.622473 0.021 Uiso 1 1 calc R U . . .
C19 C 0.2237(4) 0.50381(13) 0.6211(3) 0.0332(12) Uani 1 1 d . . . . .
H19A H 0.195692 0.514267 0.565525 0.050 Uiso 1 1 calc R U . . .
H19B H 0.186406 0.516080 0.655969 0.050 Uiso 1 1 calc R U . . .
H19C H 0.207295 0.477232 0.618670 0.050 Uiso 1 1 calc R U . . .
C20 C 0.4330(5) 0.48638(13) 0.7661(3) 0.0308(12) Uani 1 1 d . . . . .
H20A H 0.422244 0.459678 0.756849 0.046 Uiso 1 1 calc R U . . .
H20B H 0.390831 0.494808 0.801684 0.046 Uiso 1 1 calc R U . . .
H20C H 0.513572 0.491674 0.792549 0.046 Uiso 1 1 calc R U . . .
C21 C 0.4475(5) 0.48985(13) 0.5942(3) 0.0336(12) Uani 1 1 d . . . . .
H21A H 0.431344 0.463251 0.589486 0.050 Uiso 1 1 calc R U . . .
H21B H 0.529414 0.493723 0.615773 0.050 Uiso 1 1 calc R U . . .
H21C H 0.416981 0.501382 0.539789 0.050 Uiso 1 1 calc R U . . .
C22 C 0.6715(4) 0.55312(16) 0.7621(4) 0.0410(14) Uani 1 1 d . . . . .
H22A H 0.669851 0.557031 0.817989 0.061 Uiso 1 1 calc R U . . .
H22B H 0.744627 0.561153 0.758892 0.061 Uiso 1 1 calc R U . . .
H22C H 0.660459 0.526771 0.748163 0.061 Uiso 1 1 calc R U . . .
C23 C 0.5799(4) 0.57932(14) 0.5867(3) 0.0323(12) Uani 1 1 d . . . . .
H23A H 0.583183 0.553523 0.570051 0.048 Uiso 1 1 calc R U . . .
H23B H 0.651476 0.591674 0.591638 0.048 Uiso 1 1 calc R U . . .
H23C H 0.517881 0.592065 0.545245 0.048 Uiso 1 1 calc R U . . .
C24 C 0.5630(5) 0.62977(14) 0.7257(4) 0.0362(13) Uani 1 1 d . . . . .
H24A H 0.493002 0.642764 0.695576 0.054 Uiso 1 1 calc R U . . .
H24B H 0.627314 0.642375 0.716821 0.054 Uiso 1 1 calc R U . . .
H24C H 0.572717 0.629712 0.784558 0.054 Uiso 1 1 calc R U . . .
C25 C 0.1494(4) 0.66376(12) 0.3837(3) 0.0192(9) Uani 1 1 d . . . . .
C26 C 0.1318(4) 0.64047(12) 0.3148(3) 0.0198(9) Uani 1 1 d . . . . .
C27 C 0.1766(4) 0.65071(13) 0.2535(3) 0.0234(10) Uani 1 1 d . . . . .
H27 H 0.163321 0.634878 0.207176 0.028 Uiso 1 1 calc R U . . .
C28 C 0.2393(4) 0.68260(13) 0.2562(3) 0.0252(11) Uani 1 1 d . . . . .
C29 C 0.2579(4) 0.70486(13) 0.3252(3) 0.0251(11) Uani 1 1 d . . . . .
H29 H 0.299864 0.727049 0.328650 0.030 Uiso 1 1 calc R U . . .
C30 C 0.2177(4) 0.69618(12) 0.3898(3) 0.0195(9) Uani 1 1 d . . . . .
C31 C 0.0721(4) 0.60329(11) 0.3029(3) 0.0208(10) Uani 1 1 d . . . . .
H31 H 0.039023 0.601744 0.348371 0.025 Uiso 1 1 calc R U . . .
C32 C -0.1652(5) 0.57244(17) 0.2263(3) 0.0461(16) Uani 1 1 d . . . . .
H32A H -0.135440 0.547633 0.243932 0.069 Uiso 1 1 calc R U . . .
H32B H -0.231493 0.570539 0.176560 0.069 Uiso 1 1 calc R U . . .
H32C H -0.187063 0.584218 0.270160 0.069 Uiso 1 1 calc R U . . .
C33 C -0.0223(6) 0.57916(18) 0.1156(3) 0.0513(17) Uani 1 1 d . . . . .
H33A H 0.036367 0.593590 0.103181 0.077 Uiso 1 1 calc R U . . .
H33B H -0.090847 0.578785 0.067252 0.077 Uiso 1 1 calc R U . . .
H33C H 0.004518 0.553776 0.129933 0.077 Uiso 1 1 calc R U . . .
C34 C -0.1081(5) 0.64806(16) 0.1709(4) 0.0537(18) Uani 1 1 d . . . . .
H34A H -0.059849 0.659913 0.143460 0.081 Uiso 1 1 calc R U . . .
H34B H -0.107189 0.662719 0.219022 0.081 Uiso 1 1 calc R U . . .
H34C H -0.185684 0.646517 0.132618 0.081 Uiso 1 1 calc R U . . .
C35 C 0.2799(5) 0.57065(15) 0.4298(3) 0.0350(13) Uani 1 1 d . . . . .
H35A H 0.315373 0.595091 0.434512 0.053 Uiso 1 1 calc R U . . .
H35B H 0.338236 0.551436 0.441083 0.053 Uiso 1 1 calc R U . . .
H35C H 0.239414 0.568657 0.469626 0.053 Uiso 1 1 calc R U . . .
C36 C 0.1044(6) 0.51906(14) 0.3173(4) 0.0492(16) Uani 1 1 d . . . . .
H36A H 0.160392 0.499209 0.335602 0.074 Uiso 1 1 calc R U . . .
H36B H 0.057068 0.514531 0.260262 0.074 Uiso 1 1 calc R U . . .
H36C H 0.056905 0.519665 0.352558 0.074 Uiso 1 1 calc R U . . .
C37 C 0.2639(5) 0.56433(15) 0.2527(3) 0.0420(14) Uani 1 1 d . . . . .
H37A H 0.213202 0.566214 0.195780 0.063 Uiso 1 1 calc R U . . .
H37B H 0.307225 0.541261 0.259767 0.063 Uiso 1 1 calc R U . . .
H37C H 0.315968 0.585433 0.265355 0.063 Uiso 1 1 calc R U . . .
C38 C 0.2940(4) 0.69145(14) 0.1907(3) 0.0309(12) Uani 1 1 d . . . . .
C39 C 0.2472(6) 0.6672(2) 0.1145(4) 0.064(2) Uani 1 1 d . . . . .
H39A H 0.263463 0.641166 0.129825 0.096 Uiso 1 1 calc R U . . .
H39B H 0.282842 0.674105 0.073747 0.096 Uiso 1 1 calc R U . . .
H39C H 0.165320 0.670765 0.091116 0.096 Uiso 1 1 calc R U . . .
C40 C 0.2741(5) 0.73171(16) 0.1648(3) 0.0415(15) Uani 1 1 d . . . . .
H40A H 0.306565 0.747680 0.212812 0.062 Uiso 1 1 calc R U . . .
H40B H 0.192659 0.736354 0.141455 0.062 Uiso 1 1 calc R U . . .
H40C H 0.310067 0.737101 0.123411 0.062 Uiso 1 1 calc R U . . .
C41 C 0.4211(5) 0.68421(15) 0.2283(3) 0.0365(13) Uani 1 1 d . . . . .
H41A H 0.452238 0.699340 0.277889 0.055 Uiso 1 1 calc R U . . .
H41B H 0.458547 0.690701 0.188325 0.055 Uiso 1 1 calc R U . . .
H41C H 0.433955 0.657971 0.242760 0.055 Uiso 1 1 calc R U . . .
C42 C 0.2543(4) 0.72130(12) 0.4652(3) 0.0221(10) Uani 1 1 d . . . . .
H42 H 0.226078 0.708118 0.505753 0.026 Uiso 1 1 calc R U . . .
C43 C 0.0373(5) 0.76294(18) 0.3687(4) 0.0558(18) Uani 1 1 d . . . . .
H43A H -0.008012 0.744409 0.385456 0.084 Uiso 1 1 calc R U . . .
H43B H 0.047771 0.755174 0.317177 0.084 Uiso 1 1 calc R U . . .
H43C H -0.001784 0.786850 0.360670 0.084 Uiso 1 1 calc R U . . .
C44 C 0.2570(6) 0.80560(15) 0.4212(5) 0.059(2) Uani 1 1 d . . . . .
H44A H 0.268088 0.799647 0.368816 0.089 Uiso 1 1 calc R U . . .
H44B H 0.330727 0.808481 0.464070 0.089 Uiso 1 1 calc R U . . .
H44C H 0.214255 0.828721 0.415525 0.089 Uiso 1 1 calc R U . . .
C45 C 0.1535(6) 0.77995(17) 0.5485(4) 0.0521(17) Uani 1 1 d . . . . .
H45A H 0.103137 0.761699 0.560442 0.078 Uiso 1 1 calc R U . . .
H45B H 0.118881 0.804548 0.543269 0.078 Uiso 1 1 calc R U . . .
H45C H 0.226000 0.780140 0.593312 0.078 Uiso 1 1 calc R U . . .
C46 C 0.4548(5) 0.67053(15) 0.5190(4) 0.0495(16) Uani 1 1 d . . . . .
H46A H 0.407156 0.655963 0.542762 0.074 Uiso 1 1 calc R U . . .
H46B H 0.534186 0.667817 0.553158 0.074 Uiso 1 1 calc R U . . .
H46C H 0.444719 0.661685 0.463250 0.074 Uiso 1 1 calc R U . . .
C47 C 0.4967(5) 0.74548(16) 0.4603(3) 0.0391(14) Uani 1 1 d . . . . .
H47A H 0.484791 0.734051 0.406502 0.059 Uiso 1 1 calc R U . . .
H47B H 0.577212 0.744449 0.492864 0.059 Uiso 1 1 calc R U . . .
H47C H 0.472004 0.771359 0.452781 0.059 Uiso 1 1 calc R U . . .
C48 C 0.4508(5) 0.73969(18) 0.6207(3) 0.0483(16) Uani 1 1 d . . . . .
H48A H 0.438947 0.766536 0.617275 0.073 Uiso 1 1 calc R U . . .
H48B H 0.530314 0.734396 0.651287 0.073 Uiso 1 1 calc R U . . .
H48C H 0.402817 0.728483 0.649224 0.073 Uiso 1 1 calc R U . . .
C49 C -0.2425(5) 0.68447(16) 0.3271(4) 0.0500(17) Uani 1 1 d . . . . .
H49A H -0.176608 0.700395 0.334331 0.075 Uiso 1 1 calc R U . . .
H49B H -0.307449 0.699706 0.326531 0.075 Uiso 1 1 calc R U . . .
H49C H -0.260054 0.671042 0.274919 0.075 Uiso 1 1 calc R U . . .
C50 C -0.2114(5) 0.67571(17) 0.5080(4) 0.0501(17) Uani 1 1 d . . . . .
H50A H -0.155638 0.695752 0.519836 0.075 Uiso 1 1 calc R U . . .
H50B H -0.192167 0.658429 0.554416 0.075 Uiso 1 1 calc R U . . .
H50C H -0.286674 0.686091 0.499390 0.075 Uiso 1 1 calc R U . . .
C51 C -0.3202(4) 0.61382(15) 0.3891(4) 0.0379(13) Uani 1 1 d . . . . .
H51A H -0.323763 0.601793 0.337334 0.057 Uiso 1 1 calc R U . . .
H51B H -0.393896 0.624758 0.383773 0.057 Uiso 1 1 calc R U . . .
H51C H -0.300699 0.595437 0.433472 0.057 Uiso 1 1 calc R U . . .
C56 C 0.5998(10) 0.6038(3) 0.9803(7) 0.0432(19) Uani 0.487(6) 1 d . . P A 2
H56A H 0.628389 0.591277 0.940711 0.065 Uiso 0.487(6) 1 calc R U P A 2
H56B H 0.654620 0.601217 1.035762 0.065 Uiso 0.487(6) 1 calc R U P A 2
H56C H 0.588313 0.630136 0.966233 0.065 Uiso 0.487(6) 1 calc R U P A 2
O O 0.9783(6) 0.4932(2) 1.0046(6) 0.043(2) Uiso 0.5 1 d D . P B -1
C52 C 1.1779(12) 0.4920(4) 1.0582(9) 0.059(4) Uiso 0.5 1 d D . P B -1
H52A H 1.247581 0.497642 1.046509 0.088 Uiso 0.5 1 calc R U P B -1
H52B H 1.167992 0.465144 1.059059 0.088 Uiso 0.5 1 calc R U P B -1
H52C H 1.182605 0.502378 1.111896 0.088 Uiso 0.5 1 calc R U P B -1
C53 C 1.0785(9) 0.5089(4) 0.9924(9) 0.052(3) Uiso 0.5 1 d D . P B -1
H53A H 1.079002 0.536141 0.998023 0.063 Uiso 0.5 1 calc R U P B -1
H53B H 1.080969 0.502570 0.937091 0.063 Uiso 0.5 1 calc R U P B -1
C54 C 0.8783(10) 0.5059(4) 0.9460(8) 0.051(3) Uiso 0.5 1 d D . P B -1
H54A H 0.876783 0.498936 0.889967 0.061 Uiso 0.5 1 calc R U P B -1
H54B H 0.873175 0.533139 0.948746 0.061 Uiso 0.5 1 calc R U P B -1
C55 C 0.7805(11) 0.4879(4) 0.9653(10) 0.065(4) Uiso 0.5 1 d D . P B -1
H55A H 0.709007 0.496444 0.925827 0.098 Uiso 0.5 1 calc R U P B -1
H55B H 0.783664 0.494602 1.021095 0.098 Uiso 0.5 1 calc R U P B -1
H55C H 0.785789 0.460902 0.961290 0.098 Uiso 0.5 1 calc R U P B -1

loop_
_atom_site_aniso_label
_atom_site_aniso_U_11
_atom_site_aniso_U_22
_atom_site_aniso_U_33
_atom_site_aniso_U_23
_atom_site_aniso_U_13
_atom_site_aniso_U_12
Au 0.01470(9) 0.02147(9) 0.01295(8) 0.00046(7) 0.00472(6) 0.00141(7)
Sb1 0.01939(15) 0.01903(14) 0.01920(15) -0.00053(12) 0.00578(12) -0.00292(12)
Sb2 0.01734(15) 0.01722(14) 0.01561(14) -0.00029(11) 0.00390(12) -0.00093(12)
Cl 0.0292(7) 0.0486(8) 0.0303(7) 0.0038(6) 0.0145(6) -0.0072(6)
Si1 0.0174(7) 0.0290(7) 0.0372(8) -0.0011(6) 0.0042(6) 0.0018(6)
Si9 0.0276(7) 0.0406(8) 0.0266(7) -0.0110(6) 0.0161(6) -0.0118(6)
Si2 0.0258(7) 0.0222(6) 0.0238(7) -0.0024(5) 0.0089(6) 0.0038(6)
Si3 0.0243(7) 0.0193(6) 0.0202(6) -0.0014(5) 0.0076(6) 0.0002(5)
Si4 0.0172(6) 0.0248(6) 0.0309(7) 0.0000(6) 0.0065(6) 0.0015(5)
Si5 0.0320(8) 0.0321(7) 0.0187(7) -0.0004(6) 0.0025(6) -0.0124(6)
Si6 0.0390(8) 0.0226(6) 0.0230(7) -0.0008(6) 0.0122(6) 0.0034(6)
Si7 0.0358(8) 0.0227(7) 0.0328(8) 0.0005(6) 0.0078(7) -0.0010(6)
Si8 0.0264(7) 0.0318(7) 0.0187(7) 0.0018(6) 0.0036(6) -0.0088(6)
N 0.0156(18) 0.0211(18) 0.021(2) -0.0014(16) 0.0029(16) -0.0013(16)
C1 0.016(2) 0.019(2) 0.015(2) -0.0014(17) 0.0070(18) -0.0014(18)
C01V 0.059(4) 0.044(4) 0.020(3) 0.003(2) 0.001(3) 0.010(3)
C2 0.026(2) 0.017(2) 0.018(2) 0.0017(18) 0.0094(19) -0.0030(19)
C3 0.032(3) 0.024(2) 0.017(2) 0.0000(19) 0.008(2) 0.000(2)
C3A 0.046(4) 0.040(2) 0.021(3) 0.004(2) -0.001(3) 0.008(2)
C4 0.036(2) 0.025(2) 0.0167(16) 0.0005(14) -0.0025(15) 0.0023(17)
C5 0.022(2) 0.019(2) 0.024(2) 0.0003(19) 0.000(2) 0.0053(19)
C6 0.016(2) 0.018(2) 0.013(2) 0.0039(17) -0.0013(18) -0.0019(18)
C7 0.019(2) 0.027(2) 0.021(2) -0.0037(19) 0.0107(19) 0.0003(19)
C8 0.044(3) 0.042(3) 0.033(3) -0.004(3) 0.018(3) -0.019(3)
C9 0.028(3) 0.064(4) 0.054(4) -0.023(3) 0.024(3) -0.010(3)
C10 0.049(4) 0.073(4) 0.031(3) -0.014(3) 0.028(3) -0.023(3)
C11 0.045(3) 0.028(3) 0.029(3) -0.003(2) 0.016(3) -0.009(2)
C12 0.041(3) 0.036(3) 0.061(4) -0.008(3) 0.002(3) 0.017(3)
C13 0.043(3) 0.032(3) 0.029(3) -0.009(2) 0.013(3) -0.006(2)
C14 0.048(2) 0.041(2) 0.0169(17) 0.0012(14) -0.0049(16) 0.0076(16)
C15 0.047(3) 0.041(3) 0.019(3) 0.002(3) -0.005(2) 0.008(3)
C16 0.053(3) 0.047(4) 0.023(3) 0.004(3) 0.001(3) 0.006(3)
C17 0.049(4) 0.043(3) 0.023(3) -0.003(2) -0.007(3) 0.007(2)
C18 0.015(2) 0.018(2) 0.017(2) -0.0014(18) 0.0029(18) -0.0005(18)
C19 0.032(3) 0.027(3) 0.038(3) -0.001(2) 0.008(2) -0.007(2)
C20 0.041(3) 0.023(2) 0.029(3) 0.001(2) 0.012(2) 0.001(2)
C21 0.041(3) 0.023(2) 0.043(3) -0.002(2) 0.022(3) 0.003(2)
C22 0.019(3) 0.047(3) 0.053(4) 0.010(3) 0.006(3) 0.004(2)
C23 0.024(3) 0.033(3) 0.045(3) -0.002(2) 0.019(2) -0.001(2)
C24 0.031(3) 0.031(3) 0.043(3) -0.004(2) 0.006(3) -0.008(2)
C25 0.019(2) 0.019(2) 0.020(2) 0.0046(18) 0.0061(19) 0.0013(18)
C26 0.018(2) 0.022(2) 0.017(2) -0.0008(18) 0.0036(19) -0.0037(19)
C27 0.022(2) 0.028(2) 0.019(2) -0.002(2) 0.006(2) -0.006(2)
C28 0.024(2) 0.031(3) 0.018(2) 0.001(2) 0.002(2) -0.008(2)
C29 0.026(3) 0.025(2) 0.021(2) 0.003(2) 0.004(2) -0.011(2)
C30 0.016(2) 0.022(2) 0.018(2) 0.0003(18) 0.0013(18) -0.0006(18)
C31 0.028(3) 0.019(2) 0.014(2) 0.0003(17) 0.0045(19) -0.0044(19)
C32 0.040(3) 0.059(4) 0.030(3) -0.003(3) -0.001(3) -0.031(3)
C33 0.057(4) 0.070(4) 0.024(3) -0.012(3) 0.009(3) -0.025(4)
C34 0.044(4) 0.051(4) 0.046(4) 0.006(3) -0.011(3) 0.001(3)
C35 0.038(3) 0.037(3) 0.030(3) 0.002(2) 0.011(3) 0.012(3)
C36 0.075(5) 0.021(3) 0.054(4) -0.002(3) 0.024(4) 0.000(3)
C37 0.058(4) 0.040(3) 0.034(3) -0.002(3) 0.023(3) 0.019(3)
C38 0.033(3) 0.039(3) 0.020(2) -0.001(2) 0.007(2) -0.016(2)
C39 0.081(5) 0.094(5) 0.025(3) -0.014(3) 0.029(3) -0.051(4)
C40 0.031(3) 0.064(4) 0.030(3) 0.022(3) 0.009(2) -0.004(3)
C41 0.044(3) 0.042(3) 0.033(3) 0.001(2) 0.025(3) -0.001(3)
C42 0.030(3) 0.021(2) 0.016(2) 0.0032(18) 0.009(2) -0.006(2)
C43 0.037(3) 0.060(4) 0.058(4) 0.000(3) -0.001(3) 0.015(3)
C44 0.066(5) 0.031(3) 0.088(5) 0.022(3) 0.033(4) 0.008(3)
C45 0.070(5) 0.043(3) 0.046(4) -0.009(3) 0.024(4) 0.007(3)
C46 0.041(3) 0.040(3) 0.056(4) 0.010(3) -0.001(3) 0.000(3)
C47 0.031(3) 0.057(4) 0.025(3) -0.004(3) 0.003(2) -0.009(3)
C48 0.040(3) 0.079(4) 0.025(3) -0.010(3) 0.009(3) -0.026(3)
C49 0.031(3) 0.039(3) 0.069(5) 0.013(3) 0.001(3) 0.005(3)
C50 0.032(3) 0.056(4) 0.064(4) -0.022(3) 0.016(3) 0.005(3)
C51 0.023(3) 0.043(3) 0.047(3) 0.001(3) 0.009(3) -0.005(2)
C56 0.048(3) 0.050(4) 0.020(4) 0.000(3) -0.005(2) 0.001(2)

loop_
_atom_type_symbol
_atom_type_description
_atom_type_scat_dispersion_real
_atom_type_scat_dispersion_imag
_atom_type_scat_source
C C 0.0033 0.0016 'International Tables Vol C Tables 4.2.6.8 and 6.1.1.4'
H H 0.0000 0.0000 'International Tables Vol C Tables 4.2.6.8 and 6.1.1.4'
Au Au -2.0133 8.8022 'International Tables Vol C Tables 4.2.6.8 and 6.1.1.4'
Cl Cl 0.1484 0.1585 'International Tables Vol C Tables 4.2.6.8 and 6.1.1.4'
N N 0.0061 0.0033 'International Tables Vol C Tables 4.2.6.8 and 6.1.1.4'
O O 0.0106 0.0060 'International Tables Vol C Tables 4.2.6.8 and 6.1.1.4'
Sb Sb -0.5866 1.5461 'International Tables Vol C Tables 4.2.6.8 and 6.1.1.4'
Si Si 0.0817 0.0704 'International Tables Vol C Tables 4.2.6.8 and 6.1.1.4'

loop_
_geom_angle_atom_site_label_1
_geom_angle_atom_site_label_2
_geom_angle_atom_site_label_3
_geom_angle
_geom_angle_site_symmetry_1
_geom_angle_site_symmetry_3
_geom_angle_publ_flag
Sb1 Au Sb2 68.624(10) . . ?
C1 Au Sb1 136.71(11) . . ?
C1 Au Sb2 150.55(11) . . ?
Au Sb1 Sb2 55.967(9) . . ?
Cl Sb1 Au 91.00(3) . . ?
Cl Sb1 Sb2 110.79(4) . . ?
N Sb1 Au 98.16(10) . . ?
N Sb1 Sb2 44.05(10) . . ?
N Sb1 Cl 101.02(11) . . ?
Au Sb2 Sb1 55.409(9) . . ?
N Sb2 Au 95.98(10) . . ?
N Sb2 Sb1 42.35(10) . . ?
N Sb2 C25 105.49(16) . . ?
C25 Sb2 Au 114.23(11) . . ?
C25 Sb2 Sb1 109.04(11) . . ?
N Si1 C49 108.7(2) . . ?
N Si1 C50 110.9(2) . . ?
N Si1 C51 109.3(2) . . ?
C50 Si1 C49 108.7(3) . . ?
C51 Si1 C49 110.0(3) . . ?
C51 Si1 C50 109.3(3) . . ?
C8 Si9 C7 108.2(2) . . ?
C8 Si9 C9 111.0(3) . . ?
C8 Si9 C10 107.6(3) . . ?
C9 Si9 C7 109.5(2) . . ?
C9 Si9 C10 106.0(3) . . ?
C10 Si9 C7 114.6(2) . . ?
C11 Si2 C7 108.8(2) . . ?
C11 Si2 C12 107.9(3) . . ?
C11 Si2 C13 107.8(2) . . ?
C12 Si2 C7 109.8(2) . . ?
C12 Si2 C13 108.3(3) . . ?
C13 Si2 C7 114.0(2) . . ?
C19 Si3 C18 108.3(2) . . ?
C20 Si3 C18 112.8(2) . . ?
C20 Si3 C19 108.2(2) . . ?
C21 Si3 C18 111.0(2) . . ?
C21 Si3 C19 108.2(2) . . ?
C21 Si3 C20 108.3(2) . . ?
C22 Si4 C18 113.6(2) . . ?
C22 Si4 C24 108.8(3) . . ?
C23 Si4 C18 109.9(2) . . ?
C23 Si4 C22 107.2(3) . . ?
C23 Si4 C24 110.2(2) . . ?
C24 Si4 C18 107.1(2) . . ?
C32 Si5 C31 107.5(2) . . ?
C32 Si5 C33 108.1(3) . . ?
C33 Si5 C31 113.9(3) . . ?
C34 Si5 C31 110.0(2) . . ?
C34 Si5 C32 110.6(3) . . ?
C34 Si5 C33 106.6(3) . . ?
C35 Si6 C31 108.1(2) . . ?
C35 Si6 C36 109.3(3) . . ?
C35 Si6 C37 106.9(3) . . ?
C36 Si6 C31 109.5(3) . . ?
C36 Si6 C37 109.6(3) . . ?
C37 Si6 C31 113.3(2) . . ?
C43 Si7 C42 109.7(3) . . ?
C43 Si7 C44 108.7(3) . . ?
C43 Si7 C45 108.2(3) . . ?
C44 Si7 C42 113.1(3) . . ?
C44 Si7 C45 108.8(3) . . ?
C45 Si7 C42 108.1(2) . . ?
C46 Si8 C42 106.1(2) . . ?
C46 Si8 C47 107.5(3) . . ?
C46 Si8 C48 110.7(3) . . ?
C47 Si8 C42 116.1(2) . . ?
C47 Si8 C48 107.7(3) . . ?
C48 Si8 C42 108.7(2) . . ?
Sb1 N Sb2 93.60(14) . . ?
Si1 N Sb1 129.0(2) . . ?
Si1 N Sb2 121.29(19) . . ?
C2 C1 Au 119.2(3) . . ?
C2 C1 C6 118.0(4) . . ?
C6 C1 Au 122.7(3) . . ?
H01A C01V H01B 109.5 . . ?
H01A C01V H01C 109.5 . . ?
H01B C01V H01C 109.5 . . ?
C14 C01V H01A 109.5 . . ?
C14 C01V H01B 109.5 . . ?
C14 C01V H01C 109.5 . . ?
C1 C2 C7 122.5(4) . . ?
C3 C2 C1 120.2(4) . . ?
C3 C2 C7 117.3(4) . . ?
C2 C3 H3 119.0 . . ?
C2 C3 C4 121.9(4) . . ?
C4 C3 H3 119.0 . . ?
H3AA C3A H3AB 109.5 . . ?
H3AA C3A H3AC 109.5 . . ?
H3AB C3A H3AC 109.5 . . ?
C14 C3A H3AA 109.5 . . ?
C14 C3A H3AB 109.5 . . ?
C14 C3A H3AC 109.5 . . ?
C3 C4 C14 120.9(5) . . ?
C5 C4 C3 117.2(4) . . ?
C5 C4 C14 121.9(5) . . ?
C4 C5 H5 118.5 . . ?
C4 C5 C6 123.1(4) . . ?
C6 C5 H5 118.5 . . ?
C1 C6 C18 122.0(4) . . ?
C5 C6 C1 119.6(4) . . ?
C5 C6 C18 118.4(4) . . ?
Si9 C7 Si2 119.6(2) . . ?
Si9 C7 H7 104.0 . . ?
Si2 C7 H7 104.0 . . ?
C2 C7 Si9 113.6(3) . . ?
C2 C7 Si2 109.7(3) . . ?
C2 C7 H7 104.0 . . ?
Si9 C8 H8A 109.5 . . ?
Si9 C8 H8B 109.5 . . ?
Si9 C8 H8C 109.5 . . ?
H8A C8 H8B 109.5 . . ?
H8A C8 H8C 109.5 . . ?
H8B C8 H8C 109.5 . . ?
Si9 C9 H9A 109.5 . . ?
Si9 C9 H9B 109.5 . . ?
Si9 C9 H9C 109.5 . . ?
H9A C9 H9B 109.5 . . ?
H9A C9 H9C 109.5 . . ?
H9B C9 H9C 109.5 . . ?
Si9 C10 H10A 109.5 . . ?
Si9 C10 H10B 109.5 . . ?
Si9 C10 H10C 109.5 . . ?
H10A C10 H10B 109.5 . . ?
H10A C10 H10C 109.5 . . ?
H10B C10 H10C 109.5 . . ?
Si2 C11 H11A 109.5 . . ?
Si2 C11 H11B 109.5 . . ?
Si2 C11 H11C 109.5 . . ?
H11A C11 H11B 109.5 . . ?
H11A C11 H11C 109.5 . . ?
H11B C11 H11C 109.5 . . ?
Si2 C12 H12A 109.5 . . ?
Si2 C12 H12B 109.5 . . ?
Si2 C12 H12C 109.5 . . ?
H12A C12 H12B 109.5 . . ?
H12A C12 H12C 109.5 . . ?
H12B C12 H12C 109.5 . . ?
Si2 C13 H13A 109.5 . . ?
Si2 C13 H13B 109.5 . . ?
Si2 C13 H13C 109.5 . . ?
H13A C13 H13B 109.5 . . ?
H13A C13 H13C 109.5 . . ?
H13B C13 H13C 109.5 . . ?
C01V C14 C3A 117.1(8) . . ?
C01V C14 C4 117.8(6) . . ?
C01V C14 C56 104.3(8) . . ?
C3A C14 C4 110.4(6) . . ?
C3A C14 C56 101.2(8) . . ?
C4 C14 C16 103.8(5) . . ?
C4 C14 C56 103.3(5) . . ?
C15 C14 C4 115.0(6) . . ?
C15 C14 C16 104.5(7) . . ?
C15 C14 C17 116.3(8) . . ?
C17 C14 C4 111.4(6) . . ?
C17 C14 C16 104.0(8) . . ?
C14 C15 H15A 109.5 . . ?
C14 C15 H15B 109.5 . . ?
C14 C15 H15C 109.5 . . ?
H15A C15 H15B 109.5 . . ?
H15A C15 H15C 109.5 . . ?
H15B C15 H15C 109.5 . . ?
C14 C16 H16A 109.5 . . ?
C14 C16 H16B 109.5 . . ?
C14 C16 H16C 109.5 . . ?
H16A C16 H16B 109.5 . . ?
H16A C16 H16C 109.5 . . ?
H16B C16 H16C 109.5 . . ?
C14 C17 H17A 109.5 . . ?
C14 C17 H17B 109.5 . . ?
C14 C17 H17C 109.5 . . ?
H17A C17 H17B 109.5 . . ?
H17A C17 H17C 109.5 . . ?
H17B C17 H17C 109.5 . . ?
Si3 C18 Si4 119.2(2) . . ?
Si3 C18 H18 104.9 . . ?
Si4 C18 H18 104.9 . . ?
C6 C18 Si3 110.6(3) . . ?
C6 C18 Si4 111.0(3) . . ?
C6 C18 H18 104.9 . . ?
Si3 C19 H19A 109.5 . . ?
Si3 C19 H19B 109.5 . . ?
Si3 C19 H19C 109.5 . . ?
H19A C19 H19B 109.5 . . ?
H19A C19 H19C 109.5 . . ?
H19B C19 H19C 109.5 . . ?
Si3 C20 H20A 109.5 . . ?
Si3 C20 H20B 109.5 . . ?
Si3 C20 H20C 109.5 . . ?
H20A C20 H20B 109.5 . . ?
H20A C20 H20C 109.5 . . ?
H20B C20 H20C 109.5 . . ?
Si3 C21 H21A 109.5 . . ?
Si3 C21 H21B 109.5 . . ?
Si3 C21 H21C 109.5 . . ?
H21A C21 H21B 109.5 . . ?
H21A C21 H21C 109.5 . . ?
H21B C21 H21C 109.5 . . ?
Si4 C22 H22A 109.5 . . ?
Si4 C22 H22B 109.5 . . ?
Si4 C22 H22C 109.5 . . ?
H22A C22 H22B 109.5 . . ?
H22A C22 H22C 109.5 . . ?
H22B C22 H22C 109.5 . . ?
Si4 C23 H23A 109.5 . . ?
Si4 C23 H23B 109.5 . . ?
Si4 C23 H23C 109.5 . . ?
H23A C23 H23B 109.5 . . ?
H23A C23 H23C 109.5 . . ?
H23B C23 H23C 109.5 . . ?
Si4 C24 H24A 109.5 . . ?
Si4 C24 H24B 109.5 . . ?
Si4 C24 H24C 109.5 . . ?
H24A C24 H24B 109.5 . . ?
H24A C24 H24C 109.5 . . ?
H24B C24 H24C 109.5 . . ?
C26 C25 Sb2 128.3(3) . . ?
C26 C25 C30 118.3(4) . . ?
C30 C25 Sb2 113.0(3) . . ?
C25 C26 C31 125.1(4) . . ?
C27 C26 C25 119.1(4) . . ?
C27 C26 C31 115.8(4) . . ?
C26 C27 H27 118.1 . . ?
C28 C27 C26 123.9(4) . . ?
C28 C27 H27 118.1 . . ?
C27 C28 C29 116.4(4) . . ?
C27 C28 C38 122.2(4) . . ?
C29 C28 C38 121.2(4) . . ?
C28 C29 H29 118.4 . . ?
C28 C29 C30 123.2(4) . . ?
C30 C29 H29 118.4 . . ?
C25 C30 C42 123.6(4) . . ?
C29 C30 C25 119.1(4) . . ?
C29 C30 C42 117.2(4) . . ?
Si5 C31 H31 104.9 . . ?
Si6 C31 Si5 117.7(2) . . ?
Si6 C31 H31 104.9 . . ?
C26 C31 Si5 113.0(3) . . ?
C26 C31 Si6 110.2(3) . . ?
C26 C31 H31 104.9 . . ?
Si5 C32 H32A 109.5 . . ?
Si5 C32 H32B 109.5 . . ?
Si5 C32 H32C 109.5 . . ?
H32A C32 H32B 109.5 . . ?
H32A C32 H32C 109.5 . . ?
H32B C32 H32C 109.5 . . ?
Si5 C33 H33A 109.5 . . ?
Si5 C33 H33B 109.5 . . ?
Si5 C33 H33C 109.5 . . ?
H33A C33 H33B 109.5 . . ?
H33A C33 H33C 109.5 . . ?
H33B C33 H33C 109.5 . . ?
Si5 C34 H34A 109.5 . . ?
Si5 C34 H34B 109.5 . . ?
Si5 C34 H34C 109.5 . . ?
H34A C34 H34B 109.5 . . ?
H34A C34 H34C 109.5 . . ?
H34B C34 H34C 109.5 . . ?
Si6 C35 H35A 109.5 . . ?
Si6 C35 H35B 109.5 . . ?
Si6 C35 H35C 109.5 . . ?
H35A C35 H35B 109.5 . . ?
H35A C35 H35C 109.5 . . ?
H35B C35 H35C 109.5 . . ?
Si6 C36 H36A 109.5 . . ?
Si6 C36 H36B 109.5 . . ?
Si6 C36 H36C 109.5 . . ?
H36A C36 H36B 109.5 . . ?
H36A C36 H36C 109.5 . . ?
H36B C36 H36C 109.5 . . ?
Si6 C37 H37A 109.5 . . ?
Si6 C37 H37B 109.5 . . ?
Si6 C37 H37C 109.5 . . ?
H37A C37 H37B 109.5 . . ?
H37A C37 H37C 109.5 . . ?
H37B C37 H37C 109.5 . . ?
C39 C38 C28 112.0(4) . . ?
C39 C38 C41 108.5(5) . . ?
C40 C38 C28 110.2(4) . . ?
C40 C38 C39 108.5(5) . . ?
C40 C38 C41 109.6(4) . . ?
C41 C38 C28 107.9(4) . . ?
C38 C39 H39A 109.5 . . ?
C38 C39 H39B 109.5 . . ?
C38 C39 H39C 109.5 . . ?
H39A C39 H39B 109.5 . . ?
H39A C39 H39C 109.5 . . ?
H39B C39 H39C 109.5 . . ?
C38 C40 H40A 109.5 . . ?
C38 C40 H40B 109.5 . . ?
C38 C40 H40C 109.5 . . ?
H40A C40 H40B 109.5 . . ?
H40A C40 H40C 109.5 . . ?
H40B C40 H40C 109.5 . . ?
C38 C41 H41A 109.5 . . ?
C38 C41 H41B 109.5 . . ?
C38 C41 H41C 109.5 . . ?
H41A C41 H41B 109.5 . . ?
H41A C41 H41C 109.5 . . ?
H41B C41 H41C 109.5 . . ?
Si7 C42 H42 103.5 . . ?
Si8 C42 Si7 119.6(2) . . ?
Si8 C42 H42 103.5 . . ?
C30 C42 Si7 114.0(3) . . ?
C30 C42 Si8 110.3(3) . . ?
C30 C42 H42 103.5 . . ?
Si7 C43 H43A 109.5 . . ?
Si7 C43 H43B 109.5 . . ?
Si7 C43 H43C 109.5 . . ?
H43A C43 H43B 109.5 . . ?
H43A C43 H43C 109.5 . . ?
H43B C43 H43C 109.5 . . ?
Si7 C44 H44A 109.5 . . ?
Si7 C44 H44B 109.5 . . ?
Si7 C44 H44C 109.5 . . ?
H44A C44 H44B 109.5 . . ?
H44A C44 H44C 109.5 . . ?
H44B C44 H44C 109.5 . . ?
Si7 C45 H45A 109.5 . . ?
Si7 C45 H45B 109.5 . . ?
Si7 C45 H45C 109.5 . . ?
H45A C45 H45B 109.5 . . ?
H45A C45 H45C 109.5 . . ?
H45B C45 H45C 109.5 . . ?
Si8 C46 H46A 109.5 . . ?
Si8 C46 H46B 109.5 . . ?
Si8 C46 H46C 109.5 . . ?
H46A C46 H46B 109.5 . . ?
H46A C46 H46C 109.5 . . ?
H46B C46 H46C 109.5 . . ?
Si8 C47 H47A 109.5 . . ?
Si8 C47 H47B 109.5 . . ?
Si8 C47 H47C 109.5 . . ?
H47A C47 H47B 109.5 . . ?
H47A C47 H47C 109.5 . . ?
H47B C47 H47C 109.5 . . ?
Si8 C48 H48A 109.5 . . ?
Si8 C48 H48B 109.5 . . ?
Si8 C48 H48C 109.5 . . ?
H48A C48 H48B 109.5 . . ?
H48A C48 H48C 109.5 . . ?
H48B C48 H48C 109.5 . . ?
Si1 C49 H49A 109.5 . . ?
Si1 C49 H49B 109.5 . . ?
Si1 C49 H49C 109.5 . . ?
H49A C49 H49B 109.5 . . ?
H49A C49 H49C 109.5 . . ?
H49B C49 H49C 109.5 . . ?
Si1 C50 H50A 109.5 . . ?
Si1 C50 H50B 109.5 . . ?
Si1 C50 H50C 109.5 . . ?
H50A C50 H50B 109.5 . . ?
H50A C50 H50C 109.5 . . ?
H50B C50 H50C 109.5 . . ?
Si1 C51 H51A 109.5 . . ?
Si1 C51 H51B 109.5 . . ?
Si1 C51 H51C 109.5 . . ?
H51A C51 H51B 109.5 . . ?
H51A C51 H51C 109.5 . . ?
H51B C51 H51C 109.5 . . ?
C14 C56 H56A 109.5 . . ?
C14 C56 H56B 109.5 . . ?
C14 C56 H56C 109.5 . . ?
H56A C56 H56B 109.5 . . ?
H56A C56 H56C 109.5 . . ?
H56B C56 H56C 109.5 . . ?
C54 O C53 112.3(8) . . ?
H52A C52 H52B 109.5 . . ?
H52A C52 H52C 109.5 . . ?
H52B C52 H52C 109.5 . . ?
C53 C52 H52A 109.5 . . ?
C53 C52 H52B 109.5 . . ?
C53 C52 H52C 109.5 . . ?
O C53 C52 105.9(10) . . ?
O C53 H53A 110.6 . . ?
O C53 H53B 110.6 . . ?
C52 C53 H53A 110.6 . . ?
C52 C53 H53B 110.6 . . ?
H53A C53 H53B 108.7 . . ?
O C54 H54A 110.3 . . ?
O C54 H54B 110.3 . . ?
O C54 C55 107.3(10) . . ?
H54A C54 H54B 108.5 . . ?
C55 C54 H54A 110.3 . . ?
C55 C54 H54B 110.3 . . ?
C54 C55 H55A 109.5 . . ?
C54 C55 H55B 109.5 . . ?
C54 C55 H55C 109.5 . . ?
H55A C55 H55B 109.5 . . ?
H55A C55 H55C 109.5 . . ?
H55B C55 H55C 109.5 . . ?

loop_
_geom_bond_atom_site_label_1
_geom_bond_atom_site_label_2
_geom_bond_distance
_geom_bond_site_symmetry_2
_geom_bond_publ_flag
Au Sb1 2.6553(3) . ?
Au Sb2 2.6730(3) . ?
Au C1 2.082(4) . ?
Sb1 Sb2 3.0036(4) . ?
Sb1 Cl 2.3811(13) . ?
Sb1 N 2.027(4) . ?
Sb2 N 2.093(4) . ?
Sb2 C25 2.176(5) . ?
Si1 N 1.751(4) . ?
Si1 C49 1.863(6) . ?
Si1 C50 1.861(6) . ?
Si1 C51 1.859(5) . ?
Si9 C7 1.886(5) . ?
Si9 C8 1.867(5) . ?
Si9 C9 1.876(6) . ?
Si9 C10 1.876(5) . ?
Si2 C7 1.895(5) . ?
Si2 C11 1.856(5) . ?
Si2 C12 1.860(5) . ?
Si2 C13 1.868(5) . ?
Si3 C18 1.895(4) . ?
Si3 C19 1.876(5) . ?
Si3 C20 1.869(5) . ?
Si3 C21 1.865(5) . ?
Si4 C18 1.899(4) . ?
Si4 C22 1.876(5) . ?
Si4 C23 1.861(5) . ?
Si4 C24 1.883(5) . ?
Si5 C31 1.909(5) . ?
Si5 C32 1.861(5) . ?
Si5 C33 1.873(6) . ?
Si5 C34 1.854(6) . ?
Si6 C31 1.887(5) . ?
Si6 C35 1.859(5) . ?
Si6 C36 1.872(6) . ?
Si6 C37 1.873(6) . ?
Si7 C42 1.902(5) . ?
Si7 C43 1.856(6) . ?
Si7 C44 1.863(6) . ?
Si7 C45 1.870(6) . ?
Si8 C42 1.897(5) . ?
Si8 C46 1.856(6) . ?
Si8 C47 1.860(6) . ?
Si8 C48 1.864(6) . ?
C1 C2 1.414(6) . ?
C1 C6 1.418(6) . ?
C01V H01A 0.9800 . ?
C01V H01B 0.9800 . ?
C01V H01C 0.9800 . ?
C01V C14 1.418(13) . ?
C2 C3 1.397(6) . ?
C2 C7 1.515(6) . ?
C3 H3 0.9500 . ?
C3 C4 1.398(7) . ?
C3A H3AA 0.9800 . ?
C3A H3AB 0.9800 . ?
C3A H3AC 0.9800 . ?
C3A C14 1.494(12) . ?
C4 C5 1.384(7) . ?
C4 C14 1.542(6) . ?
C5 H5 0.9500 . ?
C5 C6 1.391(6) . ?
C6 C18 1.517(6) . ?
C7 H7 1.0000 . ?
C8 H8A 0.9800 . ?
C8 H8B 0.9800 . ?
C8 H8C 0.9800 . ?
C9 H9A 0.9800 . ?
C9 H9B 0.9800 . ?
C9 H9C 0.9800 . ?
C10 H10A 0.9800 . ?
C10 H10B 0.9800 . ?
C10 H10C 0.9800 . ?
C11 H11A 0.9800 . ?
C11 H11B 0.9800 . ?
C11 H11C 0.9800 . ?
C12 H12A 0.9800 . ?
C12 H12B 0.9800 . ?
C12 H12C 0.9800 . ?
C13 H13A 0.9800 . ?
C13 H13B 0.9800 . ?
C13 H13C 0.9800 . ?
C14 C15 1.448(12) . ?
C14 C16 1.683(13) . ?
C14 C17 1.471(12) . ?
C14 C56 1.712(14) . ?
C15 H15A 0.9800 . ?
C15 H15B 0.9800 . ?
C15 H15C 0.9800 . ?
C16 H16A 0.9800 . ?
C16 H16B 0.9800 . ?
C16 H16C 0.9800 . ?
C17 H17A 0.9800 . ?
C17 H17B 0.9800 . ?
C17 H17C 0.9800 . ?
C18 H18 1.0000 . ?
C19 H19A 0.9800 . ?
C19 H19B 0.9800 . ?
C19 H19C 0.9800 . ?
C20 H20A 0.9800 . ?
C20 H20B 0.9800 . ?
C20 H20C 0.9800 . ?
C21 H21A 0.9800 . ?
C21 H21B 0.9800 . ?
C21 H21C 0.9800 . ?
C22 H22A 0.9800 . ?
C22 H22B 0.9800 . ?
C22 H22C 0.9800 . ?
C23 H23A 0.9800 . ?
C23 H23B 0.9800 . ?
C23 H23C 0.9800 . ?
C24 H24A 0.9800 . ?
C24 H24B 0.9800 . ?
C24 H24C 0.9800 . ?
C25 C26 1.411(6) . ?
C25 C30 1.433(6) . ?
C26 C27 1.398(6) . ?
C26 C31 1.518(6) . ?
C27 H27 0.9500 . ?
C27 C28 1.386(6) . ?
C28 C29 1.389(7) . ?
C28 C38 1.534(7) . ?
C29 H29 0.9500 . ?
C29 C30 1.399(6) . ?
C30 C42 1.526(6) . ?
C31 H31 1.0000 . ?
C32 H32A 0.9800 . ?
C32 H32B 0.9800 . ?
C32 H32C 0.9800 . ?
C33 H33A 0.9800 . ?
C33 H33B 0.9800 . ?
C33 H33C 0.9800 . ?
C34 H34A 0.9800 . ?
C34 H34B 0.9800 . ?
C34 H34C 0.9800 . ?
C35 H35A 0.9800 . ?
C35 H35B 0.9800 . ?
C35 H35C 0.9800 . ?
C36 H36A 0.9800 . ?
C36 H36B 0.9800 . ?
C36 H36C 0.9800 . ?
C37 H37A 0.9800 . ?
C37 H37B 0.9800 . ?
C37 H37C 0.9800 . ?
C38 C39 1.525(7) . ?
C38 C40 1.518(7) . ?
C38 C41 1.532(7) . ?
C39 H39A 0.9800 . ?
C39 H39B 0.9800 . ?
C39 H39C 0.9800 . ?
C40 H40A 0.9800 . ?
C40 H40B 0.9800 . ?
C40 H40C 0.9800 . ?
C41 H41A 0.9800 . ?
C41 H41B 0.9800 . ?
C41 H41C 0.9800 . ?
C42 H42 1.0000 . ?
C43 H43A 0.9800 . ?
C43 H43B 0.9800 . ?
C43 H43C 0.9800 . ?
C44 H44A 0.9800 . ?
C44 H44B 0.9800 . ?
C44 H44C 0.9800 . ?
C45 H45A 0.9800 . ?
C45 H45B 0.9800 . ?
C45 H45C 0.9800 . ?
C46 H46A 0.9800 . ?
C46 H46B 0.9800 . ?
C46 H46C 0.9800 . ?
C47 H47A 0.9800 . ?
C47 H47B 0.9800 . ?
C47 H47C 0.9800 . ?
C48 H48A 0.9800 . ?
C48 H48B 0.9800 . ?
C48 H48C 0.9800 . ?
C49 H49A 0.9800 . ?
C49 H49B 0.9800 . ?
C49 H49C 0.9800 . ?
C50 H50A 0.9800 . ?
C50 H50B 0.9800 . ?
C50 H50C 0.9800 . ?
C51 H51A 0.9800 . ?
C51 H51B 0.9800 . ?
C51 H51C 0.9800 . ?
C56 H56A 0.9800 . ?
C56 H56B 0.9800 . ?
C56 H56C 0.9800 . ?
O C53 1.454(13) . ?
O C54 1.402(13) . ?
C52 H52A 0.9800 . ?
C52 H52B 0.9800 . ?
C52 H52C 0.9800 . ?
C52 C53 1.509(14) . ?
C53 H53A 0.9900 . ?
C53 H53B 0.9900 . ?
C54 H54A 0.9900 . ?
C54 H54B 0.9900 . ?
C54 C55 1.517(14) . ?
C55 H55A 0.9800 . ?
C55 H55B 0.9800 . ?
C55 H55C 0.9800 . ?

loop_
_geom_torsion_atom_site_label_1
_geom_torsion_atom_site_label_2
_geom_torsion_atom_site_label_3
_geom_torsion_atom_site_label_4
_geom_torsion
_geom_torsion_site_symmetry_1
_geom_torsion_site_symmetry_2
_geom_torsion_site_symmetry_3
_geom_torsion_site_symmetry_4
_geom_torsion_publ_flag
Au C1 C2 C3 -175.9(3) . . . . ?
Au C1 C2 C7 3.0(6) . . . . ?
Au C1 C6 C5 176.9(3) . . . . ?
Au C1 C6 C18 0.1(6) . . . . ?
Sb2 C25 C26 C27 169.5(3) . . . . ?
Sb2 C25 C26 C31 -13.9(7) . . . . ?
Sb2 C25 C30 C29 -169.5(3) . . . . ?
Sb2 C25 C30 C42 13.4(5) . . . . ?
C1 C2 C3 C4 -2.1(7) . . . . ?
C1 C2 C7 Si9 120.5(4) . . . . ?
C1 C2 C7 Si2 -102.7(4) . . . . ?
C1 C6 C18 Si3 -105.4(4) . . . . ?
C1 C6 C18 Si4 119.9(4) . . . . ?
C2 C1 C6 C5 -1.2(6) . . . . ?
C2 C1 C6 C18 -178.0(4) . . . . ?
C2 C3 C4 C5 1.0(7) . . . . ?
C2 C3 C4 C14 178.7(5) . . . . ?
C3 C2 C7 Si9 -60.5(5) . . . . ?
C3 C2 C7 Si2 76.3(4) . . . . ?
C3 C4 C5 C6 0.1(7) . . . . ?
C3 C4 C14 C01V -3.7(10) . . . . ?
C3 C4 C14 C3A 134.5(8) . . . . ?
C3 C4 C14 C15 172.9(7) . . . . ?
C3 C4 C14 C16 59.3(7) . . . . ?
C3 C4 C14 C17 -52.0(9) . . . . ?
C3 C4 C14 C56 -118.0(6) . . . . ?
C4 C5 C6 C1 0.0(7) . . . . ?
C4 C5 C6 C18 177.0(4) . . . . ?
C5 C4 C14 C01V 173.9(8) . . . . ?
C5 C4 C14 C3A -47.9(9) . . . . ?
C5 C4 C14 C15 -9.6(9) . . . . ?
C5 C4 C14 C16 -123.1(6) . . . . ?
C5 C4 C14 C17 125.6(8) . . . . ?
C5 C4 C14 C56 59.6(7) . . . . ?
C5 C6 C18 Si3 77.7(4) . . . . ?
C5 C6 C18 Si4 -56.9(5) . . . . ?
C6 C1 C2 C3 2.2(6) . . . . ?
C6 C1 C2 C7 -178.8(4) . . . . ?
C7 C2 C3 C4 178.8(4) . . . . ?
C8 Si9 C7 Si2 -167.6(3) . . . . ?
C8 Si9 C7 C2 -35.4(4) . . . . ?
C9 Si9 C7 Si2 71.4(3) . . . . ?
C9 Si9 C7 C2 -156.5(3) . . . . ?
C10 Si9 C7 Si2 -47.5(4) . . . . ?
C10 Si9 C7 C2 84.6(4) . . . . ?
C11 Si2 C7 Si9 -175.0(3) . . . . ?
C11 Si2 C7 C2 51.2(4) . . . . ?
C12 Si2 C7 Si9 -57.1(4) . . . . ?
C12 Si2 C7 C2 169.2(3) . . . . ?
C13 Si2 C7 Si9 64.7(3) . . . . ?
C13 Si2 C7 C2 -69.1(4) . . . . ?
C14 C4 C5 C6 -177.6(5) . . . . ?
C19 Si3 C18 Si4 -161.9(3) . . . . ?
C19 Si3 C18 C6 67.7(4) . . . . ?
C20 Si3 C18 Si4 78.5(3) . . . . ?
C20 Si3 C18 C6 -52.0(4) . . . . ?
C21 Si3 C18 Si4 -43.3(3) . . . . ?
C21 Si3 C18 C6 -173.7(3) . . . . ?
C22 Si4 C18 Si3 -44.0(4) . . . . ?
C22 Si4 C18 C6 86.3(4) . . . . ?
C23 Si4 C18 Si3 76.1(3) . . . . ?
C23 Si4 C18 C6 -153.6(3) . . . . ?
C24 Si4 C18 Si3 -164.2(3) . . . . ?
C24 Si4 C18 C6 -33.9(4) . . . . ?
C25 C26 C27 C28 0.7(7) . . . . ?
C25 C26 C31 Si5 122.7(4) . . . . ?
C25 C26 C31 Si6 -103.4(5) . . . . ?
C25 C30 C42 Si7 -106.6(4) . . . . ?
C25 C30 C42 Si8 115.4(4) . . . . ?
C26 C25 C30 C29 4.2(6) . . . . ?
C26 C25 C30 C42 -172.9(4) . . . . ?
C26 C27 C28 C29 0.6(7) . . . . ?
C26 C27 C28 C38 175.6(5) . . . . ?
C27 C26 C31 Si5 -60.6(5) . . . . ?
C27 C26 C31 Si6 73.3(4) . . . . ?
C27 C28 C29 C30 0.6(7) . . . . ?
C27 C28 C38 C39 14.5(7) . . . . ?
C27 C28 C38 C40 135.4(5) . . . . ?
C27 C28 C38 C41 -104.9(5) . . . . ?
C28 C29 C30 C25 -3.1(7) . . . . ?
C28 C29 C30 C42 174.2(4) . . . . ?
C29 C28 C38 C39 -170.8(5) . . . . ?
C29 C28 C38 C40 -49.9(6) . . . . ?
C29 C28 C38 C41 69.8(6) . . . . ?
C29 C30 C42 Si7 76.2(5) . . . . ?
C29 C30 C42 Si8 -61.8(5) . . . . ?
C30 C25 C26 C27 -3.1(6) . . . . ?
C30 C25 C26 C31 173.5(4) . . . . ?
C31 C26 C27 C28 -176.2(4) . . . . ?
C35 Si6 C31 Si5 -172.0(3) . . . . ?
C35 Si6 C31 C26 56.5(4) . . . . ?
C36 Si6 C31 Si5 -53.0(3) . . . . ?
C36 Si6 C31 C26 175.5(3) . . . . ?
C37 Si6 C31 Si5 69.7(3) . . . . ?
C37 Si6 C31 C26 -61.8(4) . . . . ?
C38 C28 C29 C30 -174.4(5) . . . . ?
C46 Si8 C42 Si7 179.6(3) . . . . ?
C46 Si8 C42 C30 -45.1(4) . . . . ?
C47 Si8 C42 Si7 -61.0(4) . . . . ?
C47 Si8 C42 C30 74.3(4) . . . . ?
C48 Si8 C42 Si7 60.5(3) . . . . ?
C48 Si8 C42 C30 -164.2(3) . . . . ?
C49 Si1 N Sb1 -161.3(3) . . . . ?
C49 Si1 N Sb2 72.8(3) . . . . ?
C50 Si1 N Sb1 79.4(3) . . . . ?
C50 Si1 N Sb2 -46.6(3) . . . . ?
C51 Si1 N Sb1 -41.3(3) . . . . ?
C51 Si1 N Sb2 -167.2(3) . . . . ?
C53 O C54 C55 -179.8(10) . . . . ?
C54 O C53 C52 -178.6(13) . . . . ?
